data_1501867
loop_
_publ_author_name
'Antczak, Monika I.'
'Cai, Feng'
'Ready, Joseph M.'

_publ_section_title
;
 Asymmetric synthesis of tertiary benzylic alcohols.
;
_journal_issue 2
_journal_name_full 'Organic letters'
_journal_page_first 184
_journal_page_last 187
_journal_paper_doi 10.1021/ol102567h
_journal_volume 13
_journal_year 2011
_chemical_absolute_configuration syn
_chemical_formula_sum 'C23 H18 F6 O2 S'
_chemical_formula_weight 472.43
_chemical_name_systematic
; 
 ? 
;
_space_group_IT_number 4
_symmetry_cell_setting monoclinic
_symmetry_space_group_name_Hall 'P 2yb'
_symmetry_space_group_name_H-M 'P 1 21 1'
_atom_sites_solution_hydrogens geom
_atom_sites_solution_primary direct
_atom_sites_solution_secondary difmap
_audit_creation_method SHELXL-97
_cell_angle_alpha 90.00
_cell_angle_beta 91.07(2)
_cell_angle_gamma 90.00
_cell_formula_units_Z 2
_cell_length_a 6.124(3)
_cell_length_b 14.952(8)
_cell_length_c 12.560(9)
_cell_measurement_reflns_used 188
_cell_measurement_temperature 295(2)
_cell_measurement_theta_max 0.1
_cell_measurement_theta_min 0.01
_cell_volume 1149.9(12)
_computing_cell_refinement 'HKL2000 v095.373'
_computing_data_collection 'collect, Nonius 1999'
_computing_data_reduction 'HKL2000 v095.373'
_computing_publication_material 'XCIF (Sheldrick and Bruker 1997)'
_computing_structure_refinement 'SHELXL-97 (Sheldrick, 1997)'
_computing_structure_solution 'SHELXS-97 (Sheldrick, 1990)'
_diffrn_ambient_temperature 295(2)
_diffrn_measured_fraction_theta_full 0.958
_diffrn_measured_fraction_theta_max 0.958
_diffrn_measurement_device_type ' Kappa CCD'
_diffrn_measurement_method collect
_diffrn_radiation_monochromator graphite
_diffrn_radiation_source 'fine-focus sealed tube'
_diffrn_radiation_type MoK\a
_diffrn_radiation_wavelength 0.71069
_diffrn_reflns_av_R_equivalents 0.0510
_diffrn_reflns_av_sigmaI/netI 0.0484
_diffrn_reflns_limit_h_max 6
_diffrn_reflns_limit_h_min 0
_diffrn_reflns_limit_k_max 17
_diffrn_reflns_limit_k_min 0
_diffrn_reflns_limit_l_max 14
_diffrn_reflns_limit_l_min -14
_diffrn_reflns_number 2063
_diffrn_reflns_theta_full 25.17
_diffrn_reflns_theta_max 25.17
_diffrn_reflns_theta_min 2.12
_exptl_absorpt_coefficient_mu 0.206
_exptl_absorpt_correction_type none
_exptl_absorpt_process_details none
_exptl_crystal_colour colorless
_exptl_crystal_density_diffrn 1.364
_exptl_crystal_density_method 'not measured'
_exptl_crystal_description plate
_exptl_crystal_F_000 484
_exptl_crystal_size_max 0.12
_exptl_crystal_size_mid 0.08
_exptl_crystal_size_min 0.04
_refine_diff_density_max 0.454
_refine_diff_density_min -0.362
_refine_diff_density_rms 0.060
_refine_ls_abs_structure_details 'Flack H D (1983), Acta Cryst. A39, 876-881'
_refine_ls_abs_structure_Flack 0.1(2)
_refine_ls_extinction_method none
_refine_ls_goodness_of_fit_ref 1.028
_refine_ls_hydrogen_treatment constr
_refine_ls_matrix_type full
_refine_ls_number_parameters 290
_refine_ls_number_reflns 2063
_refine_ls_number_restraints 1
_refine_ls_restrained_S_all 1.028
_refine_ls_R_factor_all 0.0930
_refine_ls_R_factor_gt 0.0756
_refine_ls_shift/su_max 0.001
_refine_ls_shift/su_mean 0.000
_refine_ls_structure_factor_coef Fsqd
_refine_ls_weighting_details 'calc w=1/[\s^2^(Fo^2^)+(0.0594P)^2^+0.6207P] where P=(Fo^2^+2Fc^2^)/3'
_refine_ls_weighting_scheme calc
_refine_ls_wR_factor_gt 0.2088
_refine_ls_wR_factor_ref 0.2274
_reflns_number_gt 1563
_reflns_number_total 2063
_reflns_threshold_expression >2sigma(I)
_cod_data_source_file ol102567h_si_005.cif
_cod_data_source_block shelxl
_cod_original_sg_symbol_H-M P21
_cod_database_code 1501867

loop_
_symmetry_equiv_pos_as_xyz
'x, y, z'
'-x, y+1/2, -z'

loop_
_atom_site_label
_atom_site_type_symbol
_atom_site_fract_x
_atom_site_fract_y
_atom_site_fract_z
_atom_site_U_iso_or_equiv
_atom_site_adp_type
_atom_site_occupancy
_atom_site_symmetry_multiplicity
_atom_site_calc_flag
_atom_site_refinement_flags
S1 S 0.8418(3) 0.28406(13) 0.02942(13) 0.0537(5) Uani 1 1 d .
O1 O 1.0788(7) 0.2966(5) 0.0627(4) 0.0736(17) Uani 1 1 d .
H1 H 1.1109 0.2605 0.1097 0.110 Uiso 1 1 calc R
O2 O 0.4212(8) 0.2672(4) -0.0594(4) 0.0620(14) Uani 1 1 d .
C1 C 0.385(2) 0.1733(11) 0.4313(10) 0.110(4) Uani 1 1 d .
H1A H 0.4644 0.1239 0.4618 0.165 Uiso 1 1 calc R
H1B H 0.2407 0.1542 0.4109 0.165 Uiso 1 1 calc R
H1C H 0.3760 0.2205 0.4828 0.165 Uiso 1 1 calc R
C2 C 0.4995(16) 0.2061(8) 0.3367(7) 0.077(3) Uani 1 1 d .
C3 C 0.4205(13) 0.2765(8) 0.2773(7) 0.078(3) Uani 1 1 d .
H3 H 0.2967 0.3067 0.2997 0.094 Uiso 1 1 calc R
C4 C 0.5194(13) 0.3034(6) 0.1860(6) 0.068(2) Uani 1 1 d .
H4 H 0.4587 0.3497 0.1458 0.081 Uiso 1 1 calc R
C5 C 0.7091(12) 0.2624(5) 0.1526(6) 0.0546(19) Uani 1 1 d .
C6 C 0.7976(15) 0.1917(6) 0.2124(7) 0.070(2) Uani 1 1 d .
H6 H 0.9249 0.1632 0.1917 0.084 Uiso 1 1 calc R
C7 C 0.6896(17) 0.1654(7) 0.3039(8) 0.080(3) Uani 1 1 d .
H7 H 0.7475 0.1187 0.3445 0.096 Uiso 1 1 calc R
C8 C 0.7466(12) 0.3961(5) 0.0002(6) 0.0589(19) Uani 1 1 d .
C9 C 0.8562(17) 0.4655(7) 0.0493(8) 0.079(3) Uani 1 1 d .
H9 H 0.9633 0.4528 0.1005 0.094 Uiso 1 1 calc R
C10 C 0.812(2) 0.5520(7) 0.0246(9) 0.099(4) Uani 1 1 d .
H10 H 0.8865 0.5980 0.0591 0.118 Uiso 1 1 calc R
C11 C 0.656(2) 0.5710(6) -0.0511(10) 0.105(4) Uani 1 1 d .
H11 H 0.6300 0.6300 -0.0712 0.126 Uiso 1 1 calc R
C12 C 0.5366(17) 0.5027(6) -0.0981(8) 0.081(3) Uani 1 1 d .
H12 H 0.4246 0.5168 -0.1462 0.097 Uiso 1 1 calc R
C13 C 0.5799(12) 0.4128(5) -0.0751(6) 0.0538(17) Uani 1 1 d .
C14 C 0.4592(12) 0.3381(5) -0.1328(6) 0.0552(17) Uani 1 1 d .
C15 C 0.2400(13) 0.3670(7) -0.1834(8) 0.076(2) Uani 1 1 d .
H15A H 0.1736 0.3170 -0.2193 0.114 Uiso 1 1 calc R
H15B H 0.2644 0.4142 -0.2337 0.114 Uiso 1 1 calc R
H15C H 0.1450 0.3880 -0.1288 0.114 Uiso 1 1 calc R
C16 C 0.6031(11) 0.2994(6) -0.2211(5) 0.0560(18) Uani 1 1 d .
C17 C 0.6442(15) 0.2085(6) -0.2277(6) 0.065(2) Uani 1 1 d .
H17 H 0.5903 0.1694 -0.1769 0.078 Uiso 1 1 calc R
C18 C 0.7677(19) 0.1765(7) -0.3119(8) 0.083(3) Uani 1 1 d .
C19 C 0.8471(19) 0.2338(8) -0.3892(8) 0.083(3) Uani 1 1 d .
H19 H 0.9273 0.2123 -0.4459 0.100 Uiso 1 1 calc R
C20 C 0.8031(19) 0.3225(7) -0.3787(8) 0.082(3) Uani 1 1 d .
C21 C 0.6834(13) 0.3571(6) -0.2970(6) 0.0617(19) Uani 1 1 d .
H21 H 0.6570 0.4183 -0.2927 0.074 Uiso 1 1 calc R
C22 C 0.781(4) 0.0748(12) -0.3203(11) 0.169(10) Uani 1 1 d .
C23 C 0.883(3) 0.3882(13) -0.4604(9) 0.126(5) Uani 1 1 d .
F1 F 0.971(3) 0.4587(10) -0.4238(8) 0.222(8) Uani 1 1 d .
F2 F 1.007(4) 0.3559(10) -0.5255(16) 0.366(17) Uani 1 1 d .
F3 F 0.734(3) 0.4211(13) -0.5204(12) 0.259(9) Uani 1 1 d .
F4 F 0.753(2) 0.0308(7) -0.2393(9) 0.179(5) Uani 1 1 d .
F5 F 1.007(2) 0.0569(10) -0.3121(18) 0.256(8) Uani 1 1 d .
F6 F 0.755(3) 0.0426(7) -0.4078(10) 0.225(7) Uani 1 1 d .

loop_
_atom_site_aniso_label
_atom_site_aniso_U_11
_atom_site_aniso_U_22
_atom_site_aniso_U_33
_atom_site_aniso_U_23
_atom_site_aniso_U_13
_atom_site_aniso_U_12
S1 0.0429(9) 0.0560(10) 0.0625(10) 0.0004(9) 0.0049(6) 0.0076(9)
O1 0.038(3) 0.098(5) 0.085(4) 0.017(4) 0.005(2) 0.005(3)
O2 0.058(3) 0.055(3) 0.073(3) 0.012(2) 0.005(2) -0.002(2)
C1 0.113(9) 0.129(11) 0.088(7) 0.034(8) 0.016(6) -0.004(8)
C2 0.068(6) 0.103(7) 0.061(5) 0.006(5) -0.003(4) -0.013(5)
C3 0.054(4) 0.114(8) 0.066(4) 0.005(6) 0.018(3) 0.015(6)
C4 0.061(5) 0.078(6) 0.064(4) 0.000(4) 0.001(4) 0.011(4)
C5 0.043(4) 0.061(5) 0.059(4) -0.002(3) 0.001(3) -0.007(3)
C6 0.067(5) 0.067(5) 0.074(5) 0.008(4) 0.000(4) 0.014(4)
C7 0.090(7) 0.075(6) 0.075(6) 0.016(5) -0.017(5) -0.012(5)
C8 0.052(4) 0.049(4) 0.076(5) -0.001(3) 0.005(4) -0.004(3)
C9 0.091(7) 0.060(5) 0.083(6) -0.008(5) -0.013(5) -0.003(4)
C10 0.146(10) 0.048(5) 0.101(7) -0.012(5) -0.017(7) -0.026(6)
C11 0.167(12) 0.036(4) 0.112(8) -0.009(5) -0.027(8) 0.005(6)
C12 0.102(7) 0.048(5) 0.092(6) 0.002(5) 0.000(5) 0.019(5)
C13 0.062(4) 0.040(3) 0.059(4) 0.002(3) 0.007(3) 0.016(3)
C14 0.044(4) 0.056(4) 0.066(4) 0.011(4) 0.002(3) 0.005(3)
C15 0.053(4) 0.082(6) 0.092(6) 0.014(5) -0.013(4) 0.007(4)
C16 0.052(4) 0.062(5) 0.054(4) -0.002(4) -0.003(3) 0.004(4)
C17 0.081(6) 0.060(5) 0.054(4) 0.000(4) -0.004(4) 0.000(4)
C18 0.107(7) 0.071(6) 0.072(6) -0.012(5) 0.004(5) 0.016(5)
C19 0.086(7) 0.104(9) 0.060(5) -0.001(5) 0.012(5) 0.018(6)
C20 0.103(8) 0.076(7) 0.066(5) -0.006(5) 0.014(5) -0.007(5)
C21 0.066(5) 0.061(5) 0.058(4) 0.005(4) 0.004(3) -0.009(4)
C22 0.32(3) 0.126(13) 0.064(7) -0.007(8) 0.027(10) 0.131(16)
C23 0.171(13) 0.164(15) 0.045(5) 0.013(7) 0.030(7) -0.051(12)
F1 0.348(19) 0.205(12) 0.114(6) 0.033(8) 0.025(9) -0.165(13)
F2 0.56(3) 0.157(12) 0.40(2) 0.112(14) 0.41(3) 0.099(16)
F3 0.299(17) 0.31(2) 0.166(11) 0.153(13) -0.007(12) -0.060(16)
F4 0.283(15) 0.092(6) 0.162(9) -0.001(6) 0.043(9) 0.060(7)
F5 0.237(15) 0.133(10) 0.40(2) 0.008(13) 0.026(16) 0.088(11)
F6 0.40(2) 0.102(7) 0.173(10) -0.068(6) -0.101(11) 0.089(9)

loop_
_atom_type_symbol
_atom_type_description
_atom_type_scat_dispersion_real
_atom_type_scat_dispersion_imag
_atom_type_scat_source
C C 0.0033 0.0016 'International Tables Vol C Tables 4.2.6.8 and 6.1.1.4'
H H 0.0000 0.0000 'International Tables Vol C Tables 4.2.6.8 and 6.1.1.4'
O O 0.0106 0.0060 'International Tables Vol C Tables 4.2.6.8 and 6.1.1.4'
F F 0.0171 0.0103 'International Tables Vol C Tables 4.2.6.8 and 6.1.1.4'
S S 0.1246 0.1234 'International Tables Vol C Tables 4.2.6.8 and 6.1.1.4'

loop_
_geom_angle_atom_site_label_1
_geom_angle_atom_site_label_2
_geom_angle_atom_site_label_3
_geom_angle
O1 S1 C5 103.4(3)
O1 S1 C8 104.2(4)
C5 S1 C8 101.2(4)
C3 C2 C7 117.8(8)
C3 C2 C1 121.7(10)
C7 C2 C1 120.6(10)
C4 C3 C2 121.6(8)
C3 C4 C5 120.7(8)
C4 C5 C6 119.3(7)
C4 C5 S1 125.3(6)
C6 C5 S1 115.0(6)
C7 C6 C5 118.1(8)
C6 C7 C2 122.4(9)
C9 C8 C13 120.7(8)
C9 C8 S1 117.1(6)
C13 C8 S1 122.0(6)
C10 C9 C8 121.5(10)
C9 C10 C11 119.5(9)
C10 C11 C12 120.1(9)
C13 C12 C11 121.7(10)
C8 C13 C12 116.4(8)
C8 C13 C14 122.2(6)
C12 C13 C14 121.4(7)
O2 C14 C13 108.8(6)
O2 C14 C15 108.9(6)
C13 C14 C15 113.8(7)
O2 C14 C16 106.8(6)
C13 C14 C16 109.9(6)
C15 C14 C16 108.3(7)
C21 C16 C17 120.2(8)
C21 C16 C14 118.5(7)
C17 C16 C14 121.2(7)
C18 C17 C16 118.9(8)
C17 C18 C19 121.4(9)
C17 C18 C22 115.1(11)
C19 C18 C22 123.1(10)
C20 C19 C18 117.4(9)
C19 C20 C21 123.3(10)
C19 C20 C23 120.1(11)
C21 C20 C23 116.6(11)
C20 C21 C16 118.8(9)
F6 C22 F4 122(2)
F6 C22 F5 95.8(15)
F4 C22 F5 89.3(14)
F6 C22 C18 117.0(13)
F4 C22 C18 117.9(11)
F5 C22 C18 103.6(18)
F2 C23 F1 107.7(17)
F2 C23 F3 101.7(17)
F1 C23 F3 101.0(19)
F2 C23 C20 114.3(16)
F1 C23 C20 115.8(10)
F3 C23 C20 114.7(14)

loop_
_geom_bond_atom_site_label_1
_geom_bond_atom_site_label_2
_geom_bond_distance
S1 O1 1.515(5)
S1 C5 1.790(8)
S1 C8 1.808(8)
O2 C14 1.426(9)
C1 C2 1.474(14)
C2 C3 1.374(16)
C2 C7 1.383(15)
C3 C4 1.367(12)
C4 C5 1.386(11)
C5 C6 1.400(11)
C6 C7 1.394(13)
C8 C9 1.376(12)
C8 C13 1.401(11)
C9 C10 1.356(16)
C10 C11 1.364(16)
C11 C12 1.381(16)
C12 C13 1.399(12)
C13 C14 1.517(11)
C14 C15 1.537(11)
C14 C16 1.542(10)
C16 C21 1.383(11)
C16 C17 1.385(13)
C17 C18 1.395(12)
C18 C19 1.389(15)
C18 C22 1.53(2)
C19 C20 1.361(16)
C20 C21 1.374(13)
C20 C23 1.508(16)
C22 F6 1.207(16)
C22 F4 1.226(18)
C22 F5 1.41(2)
C23 F2 1.224(18)
C23 F1 1.268(18)
C23 F3 1.27(2)
